data_4114480
loop_
_publ_author_name
'June-Ho Jung'
'Julia C. Pomeroy'
'Hongming Zhang'
'Patty Wisian-Neilson'

_publ_section_title
;
 Isolation and Characterization of Nongeminal Cyclic
 Methylphenylphosphazene Tetramers
;
_journal_name_full 'Journal of the American Chemical Society'
_journal_page_first 15537
_journal_page_last 15542
_journal_paper_doi 10.1021/ja0374168
_journal_volume 125
_journal_year 2003
_chemical_formula_sum 'C28 H32 N4 P4'
_chemical_formula_weight 548.46
_chemical_name_systematic
; 
 ? 
;
_space_group_IT_number 61
_symmetry_cell_setting orthorhombic
_symmetry_space_group_name_Hall '-P 2ac 2ab'
_symmetry_space_group_name_H-M 'P b c a'
_atom_sites_solution_hydrogens geom
_atom_sites_solution_primary direct
_atom_sites_solution_secondary difmap
_audit_creation_method SHELXL-97
_cell_angle_alpha 90.00
_cell_angle_beta 90.00
_cell_angle_gamma 90.00
_cell_formula_units_Z 4
_cell_length_a 13.738(1)
_cell_length_b 10.766(1)
_cell_length_c 19.522(2)
_cell_measurement_reflns_used 40
_cell_measurement_temperature 293(2)
_cell_measurement_theta_max 15
_cell_measurement_theta_min 10
_cell_volume 2887.4(5)
_computing_cell_refinement 'Bruker XSCANS'
_computing_data_collection 'Bruker XSCANS'
_computing_data_reduction 'Bruker XSCANS'
_computing_molecular_graphics 'Bruker SHELXTL'
_computing_publication_material 'Bruker SHELXTL'
_computing_structure_refinement 'SHELXL-97 (Sheldrick, 1997)'
_computing_structure_solution 'SHELXS-97 (Sheldrick, 1990)'
_diffrn_ambient_temperature 293(2)
_diffrn_measured_fraction_theta_full 0.879
_diffrn_measured_fraction_theta_max 0.879
_diffrn_measurement_device_type 'Bruker P4'
_diffrn_measurement_method '\w scans'
_diffrn_radiation_monochromator graphite
_diffrn_radiation_source 'fine-focus sealed tube'
_diffrn_radiation_type MoK\a
_diffrn_radiation_wavelength 0.71073
_diffrn_reflns_av_R_equivalents 0.023
_diffrn_reflns_av_sigmaI/netI 0.039
_diffrn_reflns_limit_h_max 16
_diffrn_reflns_limit_h_min -1
_diffrn_reflns_limit_k_max 12
_diffrn_reflns_limit_k_min -1
_diffrn_reflns_limit_l_max 1
_diffrn_reflns_limit_l_min -23
_diffrn_reflns_number 3241
_diffrn_reflns_theta_full 25.00
_diffrn_reflns_theta_max 25.00
_diffrn_reflns_theta_min 2.56
_diffrn_standards_decay_% 6.69
_diffrn_standards_interval_count 147
_diffrn_standards_number 3
_exptl_absorpt_coefficient_mu 0.285
_exptl_absorpt_correction_T_max n/a
_exptl_absorpt_correction_T_min n/a
_exptl_absorpt_correction_type n/a
_exptl_crystal_colour colorless
_exptl_crystal_density_diffrn 1.262
_exptl_crystal_description plates
_exptl_crystal_F_000 1152
_exptl_crystal_size_max 0.35
_exptl_crystal_size_mid 0.30
_exptl_crystal_size_min 0.20
_refine_diff_density_max 0.25
_refine_diff_density_min -0.21
_refine_diff_density_rms 0.04
_refine_ls_extinction_coef 0.0025(7)
_refine_ls_extinction_expression Fc^*^=kFc[1+0.001xFc^2^\l^3^/sin(2\q)]^-1/4^
_refine_ls_extinction_method SHELXL
_refine_ls_goodness_of_fit_ref 1.03
_refine_ls_hydrogen_treatment mixed
_refine_ls_matrix_type full
_refine_ls_number_parameters 166
_refine_ls_number_reflns 2530
_refine_ls_number_restraints 0
_refine_ls_restrained_S_all 1.03
_refine_ls_R_factor_all 0.056
_refine_ls_R_factor_gt 0.041
_refine_ls_shift/su_max 0.000
_refine_ls_shift/su_mean 0.000
_refine_ls_structure_factor_coef Fsqd
_refine_ls_weighting_details 'w=1/[\s^2^(Fo^2^)+(0.0530P)^2^+0.9090P] where P=(Fo^2^+2Fc^2^)/3'
_refine_ls_weighting_scheme calc
_refine_ls_wR_factor_gt 0.102
_refine_ls_wR_factor_ref 0.109
_reflns_number_gt 2001
_reflns_number_total 2530
_reflns_threshold_expression >2sigma(I)
_cod_data_source_file ja0374168si20030720_085156.cif
_cod_data_source_block jh-ttrn15
_cod_depositor_comments
;
The following automatic conversions were performed:

'_refine_ls_weighting_scheme' value 'calc
w=1/[\s^2^(Fo^2^)+(0.0530P)^2^+0.9090P] where P=(Fo^2^+2Fc^2^)/3' was
changed to 'calc'. New tag '_refine_ls_weighting_details' was
created. The value of the new tag was set to
'w=1/[\s^2^(Fo^2^)+(0.0530P)^2^+0.9090P] where P=(Fo^2^+2Fc^2^)/3'.

Automatic conversion script
Id: cif_fix_values 3143 2015-03-26 13:38:13Z robertas 
;
_cod_database_code 4114480

loop_
_symmetry_equiv_pos_as_xyz
'x, y, z'
'-x+1/2, -y, z+1/2'
'-x, y+1/2, -z+1/2'
'x+1/2, -y+1/2, -z'
'-x, -y, -z'
'x-1/2, y, -z-1/2'
'x, -y-1/2, z-1/2'
'-x-1/2, y-1/2, z'

loop_
_atom_site_label
_atom_site_type_symbol
_atom_site_fract_x
_atom_site_fract_y
_atom_site_fract_z
_atom_site_U_iso_or_equiv
_atom_site_adp_type
_atom_site_occupancy
_atom_site_calc_flag
_atom_site_refinement_flags
P1 P 0.54851(5) -0.04069(6) 0.39830(3) 0.0411(2) Uani 1 d .
P2 P 0.46790(4) 0.17129(5) 0.47152(3) 0.03821(19) Uani 1 d .
N1 N 0.47904(17) 0.0751(2) 0.40997(10) 0.0514(5) Uani 1 d .
N2 N 0.41673(14) 0.12422(18) 0.53966(9) 0.0436(5) Uani 1 d .
C1 C 0.4879(2) -0.1339(3) 0.33442(14) 0.0630(8) Uani 1 d .
H1A H 0.4778 -0.0851 0.2939 0.095 Uiso 1 calc R
H1B H 0.4263 -0.1614 0.3519 0.095 Uiso 1 calc R
H1C H 0.5275 -0.2047 0.3235 0.095 Uiso 1 calc R
C2 C 0.5817(2) 0.2456(3) 0.49053(17) 0.0656(8) Uani 1 d .
H2A H 0.6098 0.2770 0.4490 0.098 Uiso 1 calc R
H2B H 0.6252 0.1864 0.5109 0.098 Uiso 1 calc R
H2C H 0.5709 0.3129 0.5218 0.098 Uiso 1 calc R
C11 C 0.66000(19) 0.0092(2) 0.35644(11) 0.0466(6) Uani 1 d .
C12 C 0.7452(2) -0.0565(3) 0.36378(14) 0.0588(7) Uani 1 d .
H12 H 0.7462 -0.1268 0.3914 0.071 Uiso 1 calc R
C13 C 0.8292(2) -0.0196(4) 0.33085(16) 0.0770(9) Uani 1 d .
H13 H 0.8866 -0.0639 0.3370 0.092 Uiso 1 calc R
C14 C 0.8275(3) 0.0836(4) 0.28874(18) 0.0857(11) Uani 1 d .
H14 H 0.8836 0.1079 0.2657 0.103 Uiso 1 calc R
C15 C 0.7439(3) 0.1495(3) 0.28091(17) 0.0873(12) Uani 1 d .
H15 H 0.7430 0.2192 0.2527 0.105 Uiso 1 calc R
C16 C 0.6602(3) 0.1134(3) 0.31463(15) 0.0709(9) Uani 1 d .
H16 H 0.6034 0.1594 0.3093 0.085 Uiso 1 calc R
C21 C 0.39205(16) 0.2938(2) 0.43814(12) 0.0390(5) Uani 1 d .
C22 C 0.3883(2) 0.3161(3) 0.36806(13) 0.0575(7) Uani 1 d .
H22 H 0.4225 0.2651 0.3381 0.069 Uiso 1 calc R
C23 C 0.3340(2) 0.4135(3) 0.34283(14) 0.0708(9) Uani 1 d .
H23 H 0.3324 0.4282 0.2959 0.085 Uiso 1 calc R
C24 C 0.2822(2) 0.4890(3) 0.38613(14) 0.0595(7) Uani 1 d .
H24 H 0.2450 0.5538 0.3687 0.071 Uiso 1 calc R
C25 C 0.2859(2) 0.4680(3) 0.45544(14) 0.0570(7) Uani 1 d .
H25 H 0.2517 0.5196 0.4851 0.068 Uiso 1 calc R
C26 C 0.34004(18) 0.3709(2) 0.48137(13) 0.0490(6) Uani 1 d .
H26 H 0.3416 0.3572 0.5284 0.059 Uiso 1 calc R

loop_
_atom_site_aniso_label
_atom_site_aniso_U_11
_atom_site_aniso_U_22
_atom_site_aniso_U_33
_atom_site_aniso_U_23
_atom_site_aniso_U_13
_atom_site_aniso_U_12
P1 0.0500(4) 0.0385(3) 0.0347(3) -0.0006(3) 0.0026(3) 0.0063(3)
P2 0.0386(3) 0.0359(3) 0.0401(3) 0.0032(2) 0.0019(3) 0.0026(2)
N1 0.0631(13) 0.0489(12) 0.0422(11) -0.0009(9) 0.0026(10) 0.0181(10)
N2 0.0462(11) 0.0443(11) 0.0402(10) 0.0067(9) 0.0045(9) 0.0060(9)
C1 0.0702(18) 0.0643(18) 0.0546(15) -0.0125(14) -0.0091(14) 0.0048(15)
C2 0.0461(14) 0.0685(18) 0.082(2) 0.0098(16) -0.0066(14) -0.0123(15)
C11 0.0626(15) 0.0425(13) 0.0348(12) -0.0067(10) 0.0108(11) -0.0013(12)
C12 0.0606(16) 0.0694(18) 0.0463(14) 0.0035(13) 0.0116(13) 0.0014(15)
C13 0.0632(19) 0.100(3) 0.0676(19) -0.0093(19) 0.0169(16) -0.0047(19)
C14 0.099(3) 0.079(2) 0.078(2) -0.0234(19) 0.042(2) -0.036(2)
C15 0.135(3) 0.0500(18) 0.077(2) -0.0023(16) 0.047(2) -0.015(2)
C16 0.098(2) 0.0476(16) 0.0672(18) 0.0046(14) 0.0321(17) 0.0055(16)
C21 0.0395(12) 0.0332(11) 0.0442(12) 0.0003(10) 0.0002(10) 0.0013(10)
C22 0.0745(18) 0.0558(16) 0.0421(13) -0.0016(12) 0.0006(13) 0.0204(14)
C23 0.098(2) 0.0680(19) 0.0463(15) 0.0083(14) -0.0063(16) 0.0266(18)
C24 0.0653(17) 0.0491(15) 0.0641(17) 0.0079(13) -0.0048(14) 0.0168(14)
C25 0.0603(16) 0.0516(15) 0.0593(16) -0.0001(13) 0.0078(13) 0.0172(13)
C26 0.0570(15) 0.0471(14) 0.0429(12) 0.0028(11) 0.0047(11) 0.0068(12)

loop_
_atom_type_symbol
_atom_type_description
_atom_type_scat_dispersion_real
_atom_type_scat_dispersion_imag
_atom_type_scat_source
C C 0.0033 0.0016 'International Tables Vol C Tables 4.2.6.8 and 6.1.1.4'
H H 0.0000 0.0000 'International Tables Vol C Tables 4.2.6.8 and 6.1.1.4'
N N 0.0061 0.0033 'International Tables Vol C Tables 4.2.6.8 and 6.1.1.4'
P P 0.1023 0.0942 'International Tables Vol C Tables 4.2.6.8 and 6.1.1.4'

loop_
_geom_angle_atom_site_label_1
_geom_angle_atom_site_label_2
_geom_angle_atom_site_label_3
_geom_angle
_geom_angle_site_symmetry_1
_geom_angle_publ_flag
N2 P1 N1 121.23(11) 5_656 y
N2 P1 C1 110.63(13) 5_656 y
N1 P1 C1 105.00(13) . y
N2 P1 C11 104.95(11) 5_656 y
N1 P1 C11 109.81(12) . y
C1 P1 C11 104.03(13) . y
N2 P2 N1 117.85(11) . y
N2 P2 C2 110.77(13) . y
N1 P2 C2 111.20(14) . y
N2 P2 C21 106.29(10) . y
N1 P2 C21 104.96(11) . y
C2 P2 C21 104.61(13) . y
P1 N1 P2 132.58(14) . y
P1 N2 P2 133.56(13) 5_656 y
C12 C11 C16 118.4(3) . ?
C12 C11 P1 121.23(19) . ?
C16 C11 P1 120.4(2) . ?
C11 C12 C13 121.0(3) . ?
C12 C13 C14 119.6(3) . ?
C15 C14 C13 120.0(3) . ?
C14 C15 C16 120.2(3) . ?
C15 C16 C11 120.7(3) . ?
C26 C21 C22 118.5(2) . ?
C26 C21 P2 121.15(18) . ?
C22 C21 P2 120.26(18) . ?
C23 C22 C21 120.2(2) . ?
C24 C23 C22 120.7(3) . ?
C23 C24 C25 119.4(2) . ?
C24 C25 C26 120.4(2) . ?
C25 C26 C21 120.6(2) . ?

loop_
_geom_bond_atom_site_label_1
_geom_bond_atom_site_label_2
_geom_bond_distance
_geom_bond_site_symmetry_2
_geom_bond_publ_flag
P1 N2 1.5822(2) 5_656 y
P1 N1 1.587(2) . y
P1 C1 1.804(3) . y
P1 C11 1.817(2) . y
P2 N2 1.588(2) . y
P2 N1 1.593(2) . y
P2 C2 1.795(3) . y
P2 C21 1.803(2) . y
N2 P1 1.5822(19) 5_656 ?
C11 C12 1.375(4) . ?
C11 C16 1.387(4) . ?
C12 C13 1.379(4) . ?
C13 C14 1.382(5) . ?
C14 C15 1.359(5) . ?
C15 C16 1.380(5) . ?
C21 C26 1.383(3) . ?
C21 C22 1.390(3) . ?
C22 C23 1.378(4) . ?
C23 C24 1.371(4) . ?
C24 C25 1.373(4) . ?
C25 C26 1.379(3) . ?
